data_4318394
loop_
_publ_author_name
'Tristram Chivers'
'Mark Krahn'
'Gabriele Schatte'

_publ_contact_author_address
; Department of Chemistry
   University of Calgary
   Calgary Alberta T2N 1N4
   Canada
;
_publ_contact_author_email chivers@ucalgary.ca
_publ_contact_author_fax '001 403 289 9488'
_publ_contact_author_name 'Dr Tristram Chivers'
_publ_contact_author_phone '001 403 220 5741'
_publ_section_title
;
 Syntheses and X-ray Structures of Potassium Derivatives and a
 Paramagnetic Nickel(II) Complex of a Cyclodiphosph(III/V)azane
 Monoselenide
;
_journal_name_full 'Inorganic Chemistry'
_journal_page_first 4348
_journal_page_last 4354
_journal_paper_doi 10.1021/ic020167o
_journal_volume 41
_journal_year 2002
_chemical_formula_moiety 'C32 H68 K2 N4 O4 P2 Se'
_chemical_formula_sum 'C32 H68 K2 N4 O4 P2 Se'
_chemical_formula_weight 792.00
_chemical_name_systematic
;
  ?
;
_space_group_IT_number 14
_symmetry_cell_setting monoclinic
_symmetry_space_group_name_Hall '-P 2ybc'
_symmetry_space_group_name_H-M 'P 1 21/c 1'
_atom_sites_solution_hydrogens geom
_atom_sites_solution_primary direct
_atom_sites_solution_secondary difmap
_cell_angle_alpha 90.00
_cell_angle_beta 113.8143(13)
_cell_angle_gamma 90.00
_cell_formula_units_Z 4
_cell_length_a 18.4814(14)
_cell_length_b 13.9299(10)
_cell_length_c 18.6483(14)
_cell_measurement_reflns_used 5450
_cell_measurement_temperature 193(2)
_cell_volume 4392.1(6)
_computing_cell_refinement 'Bruker SMART'
_computing_data_collection 'Bruker SMART'
_computing_data_reduction 'Bruker SHELXTL'
_computing_molecular_graphics 'Bruker SHELXTL'
_computing_publication_material WinGX-1.63
_computing_structure_refinement 'SHELXL-97 (Sheldrick, 1997)'
_computing_structure_solution 'SHELXS-97 (Sheldrick, 1990)'
_diffrn_ambient_temperature 193(2)
_diffrn_measured_fraction_theta_full 1.000
_diffrn_measured_fraction_theta_max 1.000
_diffrn_measurement_device_type 'CCD area detector'
_diffrn_measurement_method 'omega scans'
_diffrn_radiation_monochromator graphite
_diffrn_radiation_source 'fine-focus sealed tube'
_diffrn_radiation_type MoK\a
_diffrn_radiation_wavelength 0.71073
_diffrn_reflns_av_R_equivalents 0.0874
_diffrn_reflns_av_sigmaI/netI 0.0622
_diffrn_reflns_limit_h_max 17
_diffrn_reflns_limit_h_min -19
_diffrn_reflns_limit_k_max 14
_diffrn_reflns_limit_k_min 0
_diffrn_reflns_limit_l_max 19
_diffrn_reflns_limit_l_min 0
_diffrn_reflns_number 24273
_diffrn_reflns_theta_full 21.96
_diffrn_reflns_theta_max 21.96
_diffrn_reflns_theta_min 1.89
_diffrn_standards_decay_% 'no decay'
_exptl_absorpt_coefficient_mu 1.152
_exptl_absorpt_correction_T_max 0.7939
_exptl_absorpt_correction_T_min 0.7857
_exptl_absorpt_correction_type empirical
_exptl_absorpt_process_details
;SADABS, V 2.01, Software for Area-Detector Absorption
   Corrections; Bruker AXS Inc., Madison, WI, 2000.
;
_exptl_crystal_colour colorless
_exptl_crystal_density_diffrn 1.198
_exptl_crystal_density_method 'not measured'
_exptl_crystal_description prism
_exptl_crystal_F_000 1688
_exptl_crystal_size_max 0.22
_exptl_crystal_size_mid 0.21
_exptl_crystal_size_min 0.21
_refine_diff_density_max 1.044
_refine_diff_density_min -0.214
_refine_diff_density_rms 0.059
_refine_ls_extinction_method none
_refine_ls_goodness_of_fit_ref 1.006
_refine_ls_hydrogen_treatment mixed
_refine_ls_matrix_type full
_refine_ls_number_parameters 582
_refine_ls_number_reflns 5366
_refine_ls_number_restraints 682
_refine_ls_restrained_S_all 0.976
_refine_ls_R_factor_all 0.1120
_refine_ls_R_factor_gt 0.0576
_refine_ls_shift/su_max 0.001
_refine_ls_shift/su_mean 0.000
_refine_ls_structure_factor_coef Fsqd
_refine_ls_weighting_details 'calc w=1/[\s^2^(Fo^2^)+(0.0804P)^2^+3.5426P] where P=(Fo^2^+2Fc^2^)/3'
_refine_ls_weighting_scheme calc
_refine_ls_wR_factor_gt 0.1340
_refine_ls_wR_factor_ref 0.1618
_reflns_number_gt 3245
_reflns_number_total 5366
_reflns_threshold_expression >2sigma(I)
_cod_data_source_file ic020167o_5.cif
_cod_data_source_block 9
_cod_depositor_comments
;
The following automatic conversions were performed:

'_symmetry_cell_setting' value 'Monoclinic' changed to 'monoclinic'
according to the built-in table from CIF Core dictionary named
'cif_core.dic' version 2.4.1 from 2010-06-29.

Automatic conversion script
Id: cif_fix_values 1646 2011-03-28 12:23:43Z adriana 
;
_cod_original_sg_symbol_Hall -P2ybc
_cod_database_code 4318394

loop_
_symmetry_equiv_pos_as_xyz
'x, y, z'
'-x, y+1/2, -z+1/2'
'-x, -y, -z'
'x, -y-1/2, z-1/2'

loop_
_atom_site_label
_atom_site_type_symbol
_atom_site_fract_x
_atom_site_fract_y
_atom_site_fract_z
_atom_site_U_iso_or_equiv
_atom_site_adp_type
_atom_site_occupancy
_atom_site_symmetry_multiplicity
_atom_site_calc_flag
_atom_site_refinement_flags
_atom_site_disorder_assembly
_atom_site_disorder_group
Se1 Se 0.38928(4) 0.57619(5) 0.91359(4) 0.0759(3) Uani 1 1 d . . .
K1 K 0.48924(9) 0.38460(11) 0.90375(9) 0.0801(5) Uani 1 1 d . . .
K2 K 0.11514(8) 0.36483(12) 0.79093(9) 0.0815(5) Uani 1 1 d . . .
P1 P 0.30518(10) 0.30713(12) 0.81363(9) 0.0576(5) Uani 1 1 d . A .
P2 P 0.29032(10) 0.47556(12) 0.87181(9) 0.0573(5) Uani 1 1 d . A .
N1 N 0.2762(3) 0.4279(3) 0.7841(3) 0.0618(14) Uani 1 1 d . A .
N2 N 0.3181(3) 0.3635(3) 0.9037(3) 0.0523(12) Uani 1 1 d . . .
N3 N 0.2261(3) 0.2453(4) 0.7840(3) 0.0673(14) Uani 1 1 d . A .
N4 N 0.2114(3) 0.5076(4) 0.8761(3) 0.0731(15) Uani 1 1 d . A .
C10 C 0.2720(5) 0.4740(6) 0.7119(4) 0.081(2) Uani 1 1 d . . .
C11 C 0.3538(6) 0.4861(8) 0.7145(5) 0.146(4) Uani 1 1 d . A .
H11A H 0.3789 0.4230 0.7198 0.175 Uiso 1 1 calc R . .
H11B H 0.3852 0.5263 0.7594 0.175 Uiso 1 1 calc R . .
H11C H 0.3506 0.5167 0.6660 0.175 Uiso 1 1 calc R . .
C12 C 0.2254(7) 0.4097(7) 0.6439(4) 0.141(4) Uani 1 1 d . A .
H12A H 0.2521 0.3476 0.6504 0.170 Uiso 1 1 calc R . .
H12B H 0.2215 0.4396 0.5949 0.170 Uiso 1 1 calc R . .
H12C H 0.1722 0.4002 0.6422 0.170 Uiso 1 1 calc R . .
C13 C 0.2331(6) 0.5705(6) 0.7018(4) 0.120(3) Uani 1 1 d . A .
H13A H 0.2648 0.6124 0.7455 0.144 Uiso 1 1 calc R . .
H13B H 0.1801 0.5631 0.7011 0.144 Uiso 1 1 calc R . .
H13C H 0.2290 0.5992 0.6523 0.144 Uiso 1 1 calc R . .
C20 C 0.3249(4) 0.3158(4) 0.9773(3) 0.0606(17) Uani 1 1 d . A .
C21 C 0.3725(4) 0.2243(5) 0.9884(4) 0.087(2) Uani 1 1 d . . .
H21A H 0.4247 0.2396 0.9895 0.105 Uiso 1 1 calc R A .
H21B H 0.3449 0.1803 0.9448 0.105 Uiso 1 1 calc R . .
H21C H 0.3788 0.1938 1.0379 0.105 Uiso 1 1 calc R . .
C22 C 0.3693(4) 0.3830(5) 1.0471(3) 0.0737(19) Uani 1 1 d . . .
H22A H 0.3391 0.4424 1.0412 0.088 Uiso 1 1 calc R A .
H22B H 0.4216 0.3981 1.0483 0.088 Uiso 1 1 calc R . .
H22C H 0.3755 0.3511 1.0961 0.088 Uiso 1 1 calc R . .
C23 C 0.2440(4) 0.2923(5) 0.9753(4) 0.083(2) Uani 1 1 d . . .
H23A H 0.2134 0.3516 0.9684 0.100 Uiso 1 1 calc R A .
H23B H 0.2501 0.2615 1.0246 0.100 Uiso 1 1 calc R . .
H23C H 0.2163 0.2486 0.9315 0.100 Uiso 1 1 calc R . .
C30 C 0.2173(4) 0.1523(5) 0.7457(4) 0.088(2) Uani 1 1 d DU . .
C31 C 0.1418(12) 0.152(2) 0.6699(12) 0.136(8) Uani 0.59(4) 1 d PDU A 1
H31A H 0.1426 0.2068 0.6373 0.163 Uiso 0.59(4) 1 calc PR A 1
H31B H 0.0955 0.1568 0.6828 0.163 Uiso 0.59(4) 1 calc PR A 1
H31C H 0.1390 0.0923 0.6412 0.163 Uiso 0.59(4) 1 calc PR A 1
C32 C 0.2869(12) 0.1312(16) 0.7226(17) 0.103(7) Uani 0.59(4) 1 d PDU A 1
H32A H 0.3364 0.1304 0.7697 0.124 Uiso 0.59(4) 1 calc PR A 1
H32B H 0.2897 0.1811 0.6868 0.124 Uiso 0.59(4) 1 calc PR A 1
H32C H 0.2790 0.0685 0.6966 0.124 Uiso 0.59(4) 1 calc PR A 1
C33 C 0.2117(19) 0.0695(17) 0.7971(16) 0.126(9) Uani 0.59(4) 1 d PDU A 1
H33A H 0.2599 0.0674 0.8456 0.151 Uiso 0.59(4) 1 calc PR A 1
H33B H 0.2058 0.0088 0.7688 0.151 Uiso 0.59(4) 1 calc PR A 1
H33C H 0.1658 0.0792 0.8100 0.151 Uiso 0.59(4) 1 calc PR A 1
C31' C 0.1269(7) 0.142(3) 0.703(3) 0.155(11) Uani 0.41(4) 1 d PDU A 2
H31D H 0.1022 0.1591 0.7390 0.186 Uiso 0.41(4) 1 calc PR A 2
H31E H 0.1134 0.0760 0.6852 0.186 Uiso 0.41(4) 1 calc PR A 2
H31F H 0.1074 0.1857 0.6578 0.186 Uiso 0.41(4) 1 calc PR A 2
C32' C 0.253(3) 0.131(3) 0.687(2) 0.147(12) Uani 0.41(4) 1 d PDU A 2
H32D H 0.3112 0.1339 0.7129 0.177 Uiso 0.41(4) 1 calc PR A 2
H32E H 0.2345 0.1780 0.6441 0.177 Uiso 0.41(4) 1 calc PR A 2
H32F H 0.2376 0.0662 0.6649 0.177 Uiso 0.41(4) 1 calc PR A 2
C33' C 0.245(2) 0.0734(19) 0.8091(15) 0.081(7) Uani 0.41(4) 1 d PDU A 2
H33D H 0.2223 0.0851 0.8475 0.097 Uiso 0.41(4) 1 calc PR A 2
H33E H 0.3029 0.0744 0.8355 0.097 Uiso 0.41(4) 1 calc PR A 2
H33F H 0.2277 0.0106 0.7845 0.097 Uiso 0.41(4) 1 calc PR A 2
C40 C 0.1856(4) 0.5944(6) 0.9040(5) 0.091(2) Uani 1 1 d . . .
C41 C 0.0985(5) 0.5799(7) 0.8865(6) 0.135(4) Uani 1 1 d . A .
H41A H 0.0923 0.5228 0.9141 0.162 Uiso 1 1 calc R . .
H41B H 0.0688 0.5713 0.8299 0.162 Uiso 1 1 calc R . .
H41C H 0.0784 0.6363 0.9040 0.162 Uiso 1 1 calc R . .
C42 C 0.1946(5) 0.6839(6) 0.8617(5) 0.122(3) Uani 1 1 d . A .
H42A H 0.2507 0.6940 0.8731 0.147 Uiso 1 1 calc R . .
H42B H 0.1741 0.7396 0.8796 0.147 Uiso 1 1 calc R . .
H42C H 0.1650 0.6757 0.8051 0.147 Uiso 1 1 calc R . .
C43 C 0.2300(5) 0.6078(6) 0.9918(5) 0.106(3) Uani 1 1 d . A .
H43A H 0.2860 0.6196 1.0042 0.127 Uiso 1 1 calc R . .
H43B H 0.2248 0.5497 1.0190 0.127 Uiso 1 1 calc R . .
H43C H 0.2079 0.6627 1.0090 0.127 Uiso 1 1 calc R . .
O51 O 0.5470(4) 0.3642(6) 0.7928(4) 0.152(3) Uani 1 1 d DU . .
C52 C 0.5289(15) 0.2852(16) 0.7435(14) 0.160(7) Uani 0.63(2) 1 d PDU A 1
H52A H 0.4709 0.2758 0.7176 0.192 Uiso 0.63(2) 1 calc PR A 1
H52B H 0.5533 0.2263 0.7732 0.192 Uiso 0.63(2) 1 calc PR A 1
C53 C 0.5613(13) 0.3070(16) 0.6863(10) 0.139(6) Uani 0.63(2) 1 d PDU A 1
H53A H 0.5777 0.2480 0.6674 0.167 Uiso 0.63(2) 1 calc PR A 1
H53B H 0.5228 0.3426 0.6410 0.167 Uiso 0.63(2) 1 calc PR A 1
C54 C 0.6267(12) 0.3645(18) 0.7301(13) 0.141(7) Uani 0.63(2) 1 d PDU A 1
H54A H 0.6400 0.4082 0.6953 0.170 Uiso 0.63(2) 1 calc PR A 1
H54B H 0.6735 0.3242 0.7596 0.170 Uiso 0.63(2) 1 calc PR A 1
C55 C 0.6032(12) 0.4179(15) 0.7827(11) 0.120(6) Uani 0.63(2) 1 d PDU A 1
H55A H 0.6487 0.4282 0.8334 0.144 Uiso 0.63(2) 1 calc PR A 1
H55B H 0.5815 0.4812 0.7600 0.144 Uiso 0.63(2) 1 calc PR A 1
C52' C 0.5107(16) 0.307(3) 0.727(2) 0.166(9) Uani 0.37(2) 1 d PDU A 2
H52C H 0.4832 0.3467 0.6800 0.199 Uiso 0.37(2) 1 calc PR A 2
H52D H 0.4720 0.2632 0.7345 0.199 Uiso 0.37(2) 1 calc PR A 2
C53' C 0.575(2) 0.254(3) 0.722(3) 0.181(10) Uani 0.37(2) 1 d PDU A 2
H53C H 0.5846 0.1940 0.7520 0.217 Uiso 0.37(2) 1 calc PR A 2
H53D H 0.5633 0.2385 0.6662 0.217 Uiso 0.37(2) 1 calc PR A 2
C54' C 0.6405(17) 0.315(3) 0.752(2) 0.158(9) Uani 0.37(2) 1 d PDU A 2
H54C H 0.6433 0.3582 0.7116 0.190 Uiso 0.37(2) 1 calc PR A 2
H54D H 0.6901 0.2772 0.7751 0.190 Uiso 0.37(2) 1 calc PR A 2
C55' C 0.6268(11) 0.366(3) 0.811(2) 0.144(8) Uani 0.37(2) 1 d PDU A 2
H55C H 0.6564 0.3368 0.8628 0.173 Uiso 0.37(2) 1 calc PR A 2
H55D H 0.6449 0.4335 0.8125 0.173 Uiso 0.37(2) 1 calc PR A 2
O61 O 0.5480(4) 0.2010(4) 0.9325(5) 0.156(3) Uani 1 1 d DU . .
C62 C 0.5083(14) 0.1218(13) 0.8865(17) 0.149(8) Uani 0.54(3) 1 d PDU A 1
H62A H 0.5080 0.1271 0.8334 0.178 Uiso 0.54(3) 1 calc PR A 1
H62B H 0.4529 0.1201 0.8813 0.178 Uiso 0.54(3) 1 calc PR A 1
C63 C 0.5480(14) 0.0370(11) 0.9233(17) 0.133(7) Uani 0.54(3) 1 d PDU A 1
H63A H 0.5639 -0.0006 0.8870 0.160 Uiso 0.54(3) 1 calc PR A 1
H63B H 0.5132 -0.0033 0.9396 0.160 Uiso 0.54(3) 1 calc PR A 1
C64 C 0.6199(15) 0.0683(13) 0.9939(16) 0.140(8) Uani 0.54(3) 1 d PDU A 1
H64A H 0.6199 0.0392 1.0424 0.168 Uiso 0.54(3) 1 calc PR A 1
H64B H 0.6690 0.0491 0.9884 0.168 Uiso 0.54(3) 1 calc PR A 1
C65 C 0.6143(14) 0.1689(14) 0.9961(16) 0.160(10) Uani 0.54(3) 1 d PDU A 1
H65A H 0.6105 0.1885 1.0455 0.191 Uiso 0.54(3) 1 calc PR A 1
H65B H 0.6624 0.1985 0.9948 0.191 Uiso 0.54(3) 1 calc PR A 1
C62' C 0.5183(16) 0.1053(12) 0.917(2) 0.143(10) Uani 0.46(3) 1 d PDU A 2
H62C H 0.4666 0.1005 0.9210 0.171 Uiso 0.46(3) 1 calc PR A 2
H62D H 0.5115 0.0851 0.8638 0.171 Uiso 0.46(3) 1 calc PR A 2
C63' C 0.5757(16) 0.0466(18) 0.975(3) 0.157(9) Uani 0.46(3) 1 d PDU A 2
H63C H 0.5802 -0.0164 0.9525 0.189 Uiso 0.46(3) 1 calc PR A 2
H63D H 0.5611 0.0359 1.0198 0.189 Uiso 0.46(3) 1 calc PR A 2
C64' C 0.6521(13) 0.1011(18) 1.0003(19) 0.139(8) Uani 0.46(3) 1 d PDU A 2
H64C H 0.6776 0.1066 1.0581 0.167 Uiso 0.46(3) 1 calc PR A 2
H64D H 0.6891 0.0690 0.9817 0.167 Uiso 0.46(3) 1 calc PR A 2
C65' C 0.6302(9) 0.1913(15) 0.9656(19) 0.123(8) Uani 0.46(3) 1 d PDU A 2
H65C H 0.6538 0.2419 1.0055 0.148 Uiso 0.46(3) 1 calc PR A 2
H65D H 0.6506 0.1995 0.9244 0.148 Uiso 0.46(3) 1 calc PR A 2
O71 O 0.0026(4) 0.4349(6) 0.6580(4) 0.149(3) Uani 1 1 d DU A .
C72 C -0.0427(10) 0.3762(11) 0.5980(10) 0.156(7) Uani 0.714(14) 1 d PDU A 1
H72A H -0.0568 0.3178 0.6197 0.187 Uiso 0.714(14) 1 calc PR A 1
H72B H -0.0119 0.3563 0.5676 0.187 Uiso 0.714(14) 1 calc PR A 1
C73 C -0.1118(10) 0.4229(12) 0.5483(11) 0.162(8) Uani 0.714(14) 1 d PDU A 1
H73A H -0.1574 0.4047 0.5604 0.194 Uiso 0.714(14) 1 calc PR A 1
H73B H -0.1243 0.4083 0.4926 0.194 Uiso 0.714(14) 1 calc PR A 1
C74 C -0.0902(10) 0.5299(11) 0.5668(8) 0.141(5) Uani 0.714(14) 1 d PDU A 1
H74A H -0.0783 0.5601 0.5247 0.169 Uiso 0.714(14) 1 calc PR A 1
H74B H -0.1343 0.5652 0.5720 0.169 Uiso 0.714(14) 1 calc PR A 1
C75 C -0.0242(9) 0.5304(10) 0.6368(9) 0.146(6) Uani 0.714(14) 1 d PDU A 1
H75A H -0.0375 0.5598 0.6783 0.175 Uiso 0.714(14) 1 calc PR A 1
H75B H 0.0181 0.5692 0.6312 0.175 Uiso 0.714(14) 1 calc PR A 1
C72' C -0.0123(19) 0.391(3) 0.5861(13) 0.134(11) Uani 0.286(14) 1 d PDU A 2
H72C H 0.0351 0.3952 0.5741 0.161 Uiso 0.286(14) 1 calc PR A 2
H72D H -0.0252 0.3225 0.5882 0.161 Uiso 0.286(14) 1 calc PR A 2
C73' C -0.0755(19) 0.438(4) 0.5284(12) 0.130(8) Uani 0.286(14) 1 d PDU A 2
H73C H -0.1060 0.3936 0.4851 0.157 Uiso 0.286(14) 1 calc PR A 2
H73D H -0.0575 0.4934 0.5069 0.157 Uiso 0.286(14) 1 calc PR A 2
C74' C -0.1252(15) 0.470(4) 0.5744(15) 0.125(9) Uani 0.286(14) 1 d PDU A 2
H74C H -0.1474 0.5353 0.5581 0.151 Uiso 0.286(14) 1 calc PR A 2
H74D H -0.1689 0.4249 0.5667 0.151 Uiso 0.286(14) 1 calc PR A 2
C75' C -0.0699(15) 0.470(4) 0.6518(14) 0.143(9) Uani 0.286(14) 1 d PDU A 2
H75C H -0.0631 0.5361 0.6729 0.172 Uiso 0.286(14) 1 calc PR A 2
H75D H -0.0898 0.4296 0.6837 0.172 Uiso 0.286(14) 1 calc PR A 2
O81 O 0.0109(4) 0.3157(6) 0.8561(4) 0.143(2) Uani 1 1 d DU A .
C82 C -0.0639(9) 0.359(2) 0.8246(10) 0.140(7) Uani 0.56(2) 1 d PDU A 1
H82A H -0.0986 0.3254 0.7762 0.168 Uiso 0.56(2) 1 calc PR A 1
H82B H -0.0590 0.4269 0.8113 0.168 Uiso 0.56(2) 1 calc PR A 1
C83 C -0.0965(12) 0.354(2) 0.8812(14) 0.151(8) Uani 0.56(2) 1 d PDU A 1
H83A H -0.1294 0.4116 0.8779 0.181 Uiso 0.56(2) 1 calc PR A 1
H83B H -0.1297 0.2962 0.8732 0.181 Uiso 0.56(2) 1 calc PR A 1
C84 C -0.0362(13) 0.351(2) 0.9486(11) 0.159(7) Uani 0.56(2) 1 d PDU A 1
H84A H -0.0466 0.3045 0.9834 0.190 Uiso 0.56(2) 1 calc PR A 1
H84B H -0.0276 0.4150 0.9739 0.190 Uiso 0.56(2) 1 calc PR A 1
C85 C 0.0309(11) 0.3236(19) 0.9377(8) 0.134(7) Uani 0.56(2) 1 d PDU A 1
H85A H 0.0505 0.2611 0.9636 0.161 Uiso 0.56(2) 1 calc PR A 1
H85B H 0.0733 0.3719 0.9610 0.161 Uiso 0.56(2) 1 calc PR A 1
C82' C -0.0675(11) 0.322(3) 0.8063(14) 0.162(9) Uani 0.44(2) 1 d PDU A 2
H82C H -0.0823 0.2658 0.7703 0.195 Uiso 0.44(2) 1 calc PR A 2
H82D H -0.0771 0.3808 0.7744 0.195 Uiso 0.44(2) 1 calc PR A 2
C83' C -0.1137(11) 0.323(3) 0.8508(19) 0.151(9) Uani 0.44(2) 1 d PDU A 2
H83C H -0.1254 0.3892 0.8612 0.182 Uiso 0.44(2) 1 calc PR A 2
H83D H -0.1642 0.2879 0.8232 0.182 Uiso 0.44(2) 1 calc PR A 2
C84' C -0.0695(17) 0.279(3) 0.916(2) 0.161(9) Uani 0.44(2) 1 d PDU A 2
H84C H -0.0877 0.2116 0.9151 0.193 Uiso 0.44(2) 1 calc PR A 2
H84D H -0.0739 0.3116 0.9614 0.193 Uiso 0.44(2) 1 calc PR A 2
C85' C 0.0081(15) 0.280(3) 0.9244(14) 0.168(9) Uani 0.44(2) 1 d PDU A 2
H85C H 0.0300 0.2137 0.9341 0.201 Uiso 0.44(2) 1 calc PR A 2
H85D H 0.0403 0.3203 0.9695 0.201 Uiso 0.44(2) 1 calc PR A 2

loop_
_atom_site_aniso_label
_atom_site_aniso_U_11
_atom_site_aniso_U_22
_atom_site_aniso_U_33
_atom_site_aniso_U_23
_atom_site_aniso_U_13
_atom_site_aniso_U_12
Se1 0.0673(5) 0.0692(5) 0.0808(5) 0.0016(4) 0.0190(4) -0.0023(4)
K1 0.0688(10) 0.0855(11) 0.0837(12) -0.0159(9) 0.0285(9) 0.0027(8)
K2 0.0551(9) 0.1095(13) 0.0720(11) -0.0130(9) 0.0175(8) 0.0043(9)
P1 0.0578(11) 0.0689(11) 0.0450(10) -0.0002(8) 0.0195(8) 0.0068(9)
P2 0.0542(11) 0.0646(11) 0.0483(10) 0.0037(8) 0.0157(8) 0.0085(8)
N1 0.076(4) 0.063(3) 0.046(3) 0.006(3) 0.024(3) 0.008(3)
N2 0.056(3) 0.061(3) 0.040(3) 0.007(2) 0.019(2) 0.006(2)
N3 0.064(4) 0.075(4) 0.061(3) -0.008(3) 0.023(3) -0.004(3)
N4 0.059(4) 0.080(4) 0.073(4) -0.006(3) 0.020(3) 0.009(3)
C10 0.094(6) 0.099(6) 0.055(5) 0.021(4) 0.037(4) 0.006(5)
C11 0.165(10) 0.205(11) 0.100(7) 0.047(7) 0.086(7) 0.007(8)
C12 0.234(12) 0.128(8) 0.047(5) 0.007(5) 0.040(6) -0.002(8)
C13 0.185(10) 0.095(6) 0.068(5) 0.039(5) 0.037(6) 0.024(6)
C20 0.066(4) 0.069(4) 0.046(4) 0.010(3) 0.022(3) 0.006(4)
C21 0.097(6) 0.090(6) 0.059(5) 0.024(4) 0.016(4) 0.018(4)
C22 0.084(5) 0.087(5) 0.044(4) 0.003(4) 0.020(4) 0.009(4)
C23 0.086(5) 0.107(6) 0.057(4) 0.012(4) 0.029(4) -0.014(4)
C30 0.088(5) 0.076(5) 0.083(5) -0.016(4) 0.019(4) -0.008(4)
C31 0.136(11) 0.116(14) 0.096(12) -0.048(10) -0.015(9) 0.024(12)
C32 0.144(12) 0.075(10) 0.104(15) -0.056(11) 0.062(11) -0.002(10)
C33 0.13(2) 0.108(14) 0.115(13) -0.009(9) 0.029(14) -0.055(14)
C31' 0.101(9) 0.14(2) 0.13(2) -0.073(19) -0.044(12) -0.009(14)
C32' 0.23(3) 0.14(2) 0.09(2) -0.041(18) 0.08(2) -0.04(2)
C33' 0.086(17) 0.046(11) 0.101(14) -0.018(9) 0.028(13) -0.027(11)
C40 0.071(5) 0.095(6) 0.094(6) -0.019(5) 0.021(5) 0.026(4)
C41 0.083(6) 0.149(8) 0.164(9) -0.054(7) 0.041(6) 0.036(6)
C42 0.123(7) 0.093(7) 0.120(7) -0.017(6) 0.016(6) 0.052(6)
C43 0.097(6) 0.110(7) 0.111(7) -0.042(5) 0.040(6) 0.019(5)
O51 0.146(6) 0.184(7) 0.159(6) -0.095(5) 0.095(5) -0.057(5)
C52 0.175(14) 0.135(13) 0.201(14) -0.071(11) 0.109(11) -0.043(11)
C53 0.170(13) 0.117(14) 0.137(12) -0.046(9) 0.071(10) 0.011(10)
C54 0.155(12) 0.141(16) 0.161(14) -0.028(11) 0.098(10) -0.021(10)
C55 0.157(13) 0.117(12) 0.091(11) -0.020(8) 0.055(10) -0.034(9)
C52' 0.138(11) 0.169(18) 0.184(17) -0.097(13) 0.057(14) -0.016(13)
C53' 0.184(16) 0.14(2) 0.22(2) -0.072(14) 0.083(17) 0.014(14)
C54' 0.132(13) 0.15(2) 0.194(18) -0.031(17) 0.066(13) 0.038(14)
C55' 0.143(10) 0.18(2) 0.115(16) -0.028(14) 0.054(13) -0.045(15)
O61 0.111(5) 0.094(4) 0.217(7) -0.038(4) 0.019(5) 0.018(4)
C62 0.141(13) 0.124(11) 0.161(16) -0.074(11) 0.041(10) 0.032(10)
C63 0.152(15) 0.102(8) 0.160(17) -0.038(11) 0.079(12) -0.011(9)
C64 0.138(17) 0.084(10) 0.184(14) 0.026(11) 0.050(12) -0.030(11)
C65 0.112(13) 0.088(10) 0.219(18) -0.019(11) 0.006(11) 0.018(10)
C62' 0.121(12) 0.104(10) 0.18(2) -0.028(13) 0.040(13) -0.007(10)
C63' 0.144(18) 0.129(11) 0.19(2) 0.033(14) 0.053(16) -0.035(11)
C64' 0.112(12) 0.089(14) 0.201(16) -0.010(13) 0.047(13) 0.006(10)
C65' 0.101(8) 0.088(11) 0.171(18) 0.000(12) 0.046(12) -0.005(9)
O71 0.101(5) 0.189(7) 0.107(5) 0.003(4) -0.009(4) 0.027(4)
C72 0.097(11) 0.141(8) 0.168(12) 0.022(8) -0.010(9) -0.041(8)
C73 0.104(11) 0.185(12) 0.139(12) 0.043(10) -0.010(9) -0.041(9)
C74 0.118(10) 0.170(9) 0.101(9) 0.013(9) 0.009(7) 0.019(9)
C75 0.105(11) 0.163(9) 0.122(10) -0.003(9) -0.004(8) 0.017(9)
C72' 0.071(17) 0.18(2) 0.124(14) -0.010(15) 0.015(13) 0.024(16)
C73' 0.108(16) 0.174(18) 0.096(9) 0.013(14) 0.028(10) 0.027(15)
C74' 0.092(12) 0.15(2) 0.112(14) -0.019(17) 0.018(10) 0.032(15)
C75' 0.121(13) 0.20(2) 0.100(11) -0.002(16) 0.030(12) 0.030(16)
O81 0.113(4) 0.204(7) 0.133(5) -0.017(5) 0.071(4) -0.001(5)
C82 0.094(10) 0.220(19) 0.109(10) -0.041(13) 0.044(8) -0.028(11)
C83 0.127(11) 0.207(19) 0.142(15) 0.005(15) 0.077(9) 0.018(14)
C84 0.137(13) 0.23(2) 0.125(11) -0.026(13) 0.074(10) -0.003(14)
C85 0.107(10) 0.181(18) 0.127(8) 0.003(11) 0.062(8) -0.030(11)
C82' 0.130(10) 0.24(2) 0.099(12) -0.053(15) 0.029(8) -0.082(15)
C83' 0.097(9) 0.21(2) 0.138(18) -0.015(15) 0.035(10) -0.058(12)
C84' 0.140(14) 0.20(2) 0.166(16) 0.026(15) 0.081(13) -0.023(15)
C85' 0.134(12) 0.19(2) 0.178(13) 0.064(15) 0.063(11) 0.012(15)

loop_
_atom_type_symbol
_atom_type_description
_atom_type_scat_dispersion_real
_atom_type_scat_dispersion_imag
_atom_type_scat_source
C C 0.0033 0.0016 'International Tables Vol C Tables 4.2.6.8 and 6.1.1.4'
H H 0.0000 0.0000 'International Tables Vol C Tables 4.2.6.8 and 6.1.1.4'
N N 0.0061 0.0033 'International Tables Vol C Tables 4.2.6.8 and 6.1.1.4'
O O 0.0106 0.0060 'International Tables Vol C Tables 4.2.6.8 and 6.1.1.4'
P P 0.1023 0.0942 'International Tables Vol C Tables 4.2.6.8 and 6.1.1.4'
K K 0.2009 0.2494 'International Tables Vol C Tables 4.2.6.8 and 6.1.1.4'
Se Se -0.0929 2.2259 'International Tables Vol C Tables 4.2.6.8 and 6.1.1.4'

loop_
_geom_angle_atom_site_label_1
_geom_angle_atom_site_label_2
_geom_angle_atom_site_label_3
_geom_angle
_geom_angle_site_symmetry_1
_geom_angle_site_symmetry_3
_geom_angle_publ_flag
P2 Se1 K1 126.93(6) . 3_667 ?
P2 Se1 K1 82.40(5) . . ?
K1 Se1 K1 91.64(4) 3_667 . ?
O51 K1 O61 78.7(3) . . ?
O51 K1 N2 133.81(18) . . ?
O61 K1 N2 103.25(18) . . ?
O51 K1 Se1 119.79(16) . 3_667 ?
O61 K1 Se1 84.33(16) . 3_667 ?
N2 K1 Se1 106.22(9) . 3_667 ?
O51 K1 Se1 122.18(19) . . ?
O61 K1 Se1 158.54(19) . . ?
N2 K1 Se1 59.60(9) . . ?
Se1 K1 Se1 88.36(4) 3_667 . ?
O51 K1 P1 102.71(16) . . ?
O61 K1 P1 92.29(15) . . ?
N2 K1 P1 31.81(8) . . ?
Se1 K1 P1 135.55(6) 3_667 . ?
Se1 K1 P1 78.91(5) . . ?
O51 K1 P2 125.95(19) . . ?
O61 K1 P2 129.72(17) . . ?
N2 K1 P2 26.83(9) . . ?
Se1 K1 P2 109.20(5) 3_667 . ?
Se1 K1 P2 35.77(3) . . ?
P1 K1 P2 43.89(4) . . ?
O51 K1 K1 135.86(16) . 3_667 ?
O61 K1 K1 125.54(18) . 3_667 ?
N2 K1 K1 80.85(9) . 3_667 ?
Se1 K1 K1 44.28(3) 3_667 3_667 ?
Se1 K1 K1 44.08(3) . 3_667 ?
P1 K1 K1 111.26(6) . 3_667 ?
P2 K1 K1 70.25(4) . 3_667 ?
N3 K2 O71 120.1(2) . . ?
N3 K2 N4 98.64(16) . . ?
O71 K2 N4 110.7(2) . . ?
N3 K2 O81 123.5(2) . . ?
O71 K2 O81 94.5(2) . . ?
N4 K2 O81 109.6(2) . . ?
N3 K2 N1 54.52(14) . . ?
O71 K2 N1 104.6(2) . . ?
N4 K2 N1 54.08(14) . . ?
O81 K2 N1 158.24(19) . . ?
N3 K2 P2 71.88(12) . . ?
O71 K2 P2 119.64(19) . . ?
N4 K2 P2 27.35(11) . . ?
O81 K2 P2 129.74(17) . . ?
N1 K2 P2 29.86(9) . . ?
N3 K2 P1 26.39(11) . . ?
O71 K2 P1 124.41(18) . . ?
N4 K2 P1 72.87(12) . . ?
O81 K2 P1 138.33(18) . . ?
N1 K2 P1 30.86(9) . . ?
P2 K2 P1 45.72(4) . . ?
N3 K2 C31' 41.1(2) . . ?
O71 K2 C31' 93.4(5) . . ?
N4 K2 C31' 139.6(3) . . ?
O81 K2 C31' 99.9(7) . . ?
N1 K2 C31' 89.4(5) . . ?
P2 K2 C31' 112.5(3) . . ?
P1 K2 C31' 66.8(2) . . ?
N3 P1 N2 108.7(2) . . ?
N3 P1 N1 106.5(3) . . ?
N2 P1 N1 77.5(2) . . ?
N3 P1 P2 113.0(2) . . ?
N3 P1 K1 164.8(2) . . ?
N2 P1 K1 70.04(15) . . ?
N1 P1 K1 88.19(18) . . ?
P2 P1 K1 76.00(6) . . ?
N2 P1 K2 75.84(15) . . ?
N1 P1 K2 65.11(17) . . ?
P2 P1 K2 64.89(6) . . ?
K1 P1 K2 140.49(6) . . ?
N4 P2 N2 114.0(3) . . ?
N4 P2 N1 112.4(3) . . ?
N2 P2 N1 83.3(2) . . ?
N4 P2 Se1 117.7(2) . . ?
N2 P2 Se1 112.28(18) . . ?
N1 P2 Se1 112.26(19) . . ?
N4 P2 P1 122.0(2) . . ?
Se1 P2 P1 120.33(8) . . ?
N4 P2 K2 53.1(2) . . ?
N2 P2 K2 80.34(17) . . ?
N1 P2 K2 68.78(18) . . ?
Se1 P2 K2 167.34(8) . . ?
P1 P2 K2 69.39(6) . . ?
N4 P2 K1 168.3(2) . . ?
N2 P2 K1 58.83(16) . . ?
N1 P2 K1 77.06(18) . . ?
Se1 P2 K1 61.83(5) . . ?
P1 P2 K1 60.11(5) . . ?
K2 P2 K1 129.20(6) . . ?
C10 N1 P2 130.5(5) . . ?
C10 N1 P1 126.5(4) . . ?
P2 N1 P1 99.4(2) . . ?
C10 N1 K2 117.3(4) . . ?
P2 N1 K2 81.37(19) . . ?
P1 N1 K2 84.02(19) . . ?
C20 N2 P2 130.2(4) . . ?
C20 N2 P1 127.1(4) . . ?
P2 N2 P1 99.8(2) . . ?
C20 N2 K1 109.2(3) . . ?
P2 N2 K1 94.34(19) . . ?
P1 N2 K1 78.15(16) . . ?
C30 N3 P1 123.8(4) . . ?
C30 N3 K2 129.8(4) . . ?
P1 N3 K2 105.0(3) . . ?
C40 N4 P2 134.3(5) . . ?
C40 N4 K2 125.5(4) . . ?
P2 N4 K2 99.5(3) . . ?
N1 C10 C13 110.6(6) . . ?
N1 C10 C11 109.9(6) . . ?
C13 C10 C11 109.2(7) . . ?
N1 C10 C12 108.2(6) . . ?
C13 C10 C12 110.2(7) . . ?
C11 C10 C12 108.7(7) . . ?
N2 C20 C23 111.0(5) . . ?
N2 C20 C21 109.3(5) . . ?
C23 C20 C21 109.6(6) . . ?
N2 C20 C22 109.0(5) . . ?
C23 C20 C22 109.6(5) . . ?
C21 C20 C22 108.3(5) . . ?
N3 C30 C32' 122.3(16) . . ?
N3 C30 C33 112.7(13) . . ?
C32' C30 C33 118(2) . . ?
N3 C30 C31 109.5(11) . . ?
C32' C30 C31 80.5(14) . . ?
C33 C30 C31 108.0(8) . . ?
N3 C30 C31' 102.5(15) . . ?
C32' C30 C31' 107.9(8) . . ?
C33 C30 C31' 85.5(16) . . ?
N3 C30 C33' 108.8(14) . . ?
C32' C30 C33' 107.7(8) . . ?
C31 C30 C33' 127.0(18) . . ?
C31' C30 C33' 106.7(8) . . ?
N3 C30 C32 111.5(9) . . ?
C33 C30 C32 107.9(8) . . ?
C31 C30 C32 107.1(7) . . ?
C31' C30 C32 133.9(14) . . ?
C33' C30 C32 91.2(17) . . ?
C30 C31' K2 86.5(15) . . ?
N4 C40 C43 111.8(6) . . ?
N4 C40 C41 106.3(6) . . ?
C43 C40 C41 108.2(7) . . ?
N4 C40 C42 111.8(7) . . ?
C43 C40 C42 109.5(7) . . ?
C41 C40 C42 109.0(7) . . ?
C55 O51 C52' 109(2) . . ?
C55' O51 C52' 108.6(15) . . ?
C55 O51 C52 110.0(11) . . ?
C55' O51 C52 97.4(17) . . ?
C55 O51 K1 127.6(7) . . ?
C55' O51 K1 121.9(15) . . ?
C52' O51 K1 122.4(17) . . ?
C52 O51 K1 121.8(9) . . ?
O51 C52 C53 105.0(13) . . ?
C54 C53 C52 101.9(12) . . ?
C53 C54 C55 105.4(11) . . ?
O51 C55 C54 105.6(10) . . ?
O51 C52' C53' 103.8(17) . . ?
C54' C53' C52' 105.6(17) . . ?
C53' C54' C55' 103.2(16) . . ?
O51 C55' C54' 108.0(15) . . ?
C65 O61 C62 109.3(12) . . ?
C65' O61 C62 113.5(16) . . ?
C65 O61 C62' 90.4(13) . . ?
C65' O61 C62' 105.1(14) . . ?
C65 O61 K1 127.5(9) . . ?
C65' O61 K1 116.8(9) . . ?
C62 O61 K1 122.9(10) . . ?
C62' O61 K1 137.9(12) . . ?
O61 C62 C63 108.6(12) . . ?
C62 C63 C64 106.5(11) . . ?
C65 C64 C63 105.3(12) . . ?
O61 C65 C64 110.2(13) . . ?
C63' C62' O61 105.9(14) . . ?
C62' C63' C64' 105.5(14) . . ?
C65' C64' C63' 104.4(12) . . ?
O61 C65' C64' 110.6(13) . . ?
C72 O71 C75' 83.7(17) . . ?
C75' O71 C72' 105.3(16) . . ?
C72 O71 C75 107.6(10) . . ?
C72' O71 C75 103.4(18) . . ?
C72 O71 K2 121.8(8) . . ?
C75' O71 K2 124.4(13) . . ?
C72' O71 K2 120.4(12) . . ?
C75 O71 K2 130.5(7) . . ?
O71 C72 C73 111.0(12) . . ?
C72 C73 C74 102.4(10) . . ?
C75 C74 C73 105.5(10) . . ?
C74 C75 O71 109.5(11) . . ?
C73' C72' O71 108.6(17) . . ?
C72' C73' C74' 102.0(16) . . ?
C75' C74' C73' 102.8(14) . . ?
O71 C75' C74' 111.6(15) . . ?
C82' O81 C85' 102.9(15) . . ?
C85' O81 C82 98.4(15) . . ?
C82' O81 C85 118.0(15) . . ?
C82 O81 C85 101.7(11) . . ?
C82' O81 K2 115.0(12) . . ?
C85' O81 K2 141.9(11) . . ?
C82 O81 K2 117.1(10) . . ?
C85 O81 K2 121.9(9) . . ?
O81 C82 C83 108.2(13) . . ?
C84 C83 C82 105.4(13) . . ?
C83 C84 C85 109.6(13) . . ?
C84 C85 O81 108.4(11) . . ?
O81 C82' C83' 109.0(14) . . ?
C84' C83' C82' 104.2(15) . . ?
C83' C84' C85' 108.9(14) . . ?
C84' C85' O81 109.0(14) . . ?

loop_
_geom_bond_atom_site_label_1
_geom_bond_atom_site_label_2
_geom_bond_distance
_geom_bond_site_symmetry_2
_geom_bond_publ_flag
Se1 P2 2.1831(18) . ?
Se1 K1 3.2812(18) 3_667 ?
Se1 K1 3.2928(17) . ?
K1 O51 2.700(6) . ?
K1 O61 2.746(6) . ?
K1 N2 3.177(5) . ?
K1 Se1 3.2812(18) 3_667 ?
K1 P1 3.308(2) . ?
K1 P2 3.702(2) . ?
K1 K1 4.715(3) 3_667 ?
K2 N3 2.685(5) . ?
K2 O71 2.694(6) . ?
K2 N4 2.713(6) . ?
K2 O81 2.748(7) . ?
K2 N1 3.154(5) . ?
K2 P2 3.346(2) . ?
K2 P1 3.458(2) . ?
K2 C31' 3.55(4) . ?
P1 N3 1.591(5) . ?
P1 N2 1.782(5) . ?
P1 N1 1.784(5) . ?
P1 P2 2.645(2) . ?
P2 N4 1.558(5) . ?
P2 N2 1.676(5) . ?
P2 N1 1.685(5) . ?
N1 C10 1.467(8) . ?
N2 C20 1.483(7) . ?
N3 C30 1.456(8) . ?
N4 C40 1.469(8) . ?
C10 C13 1.500(10) . ?
C10 C11 1.502(10) . ?
C10 C12 1.506(10) . ?
C20 C23 1.515(8) . ?
C20 C21 1.515(8) . ?
C20 C22 1.543(8) . ?
C30 C32' 1.531(9) . ?
C30 C33 1.531(9) . ?
C30 C31 1.534(9) . ?
C30 C31' 1.541(9) . ?
C30 C33' 1.542(9) . ?
C30 C32 1.541(8) . ?
C40 C43 1.518(10) . ?
C40 C41 1.520(10) . ?
C40 C42 1.521(11) . ?
O51 C55 1.353(12) . ?
O51 C55' 1.375(15) . ?
O51 C52' 1.381(15) . ?
O51 C52 1.385(12) . ?
C52 C53 1.451(17) . ?
C53 C54 1.405(16) . ?
C54 C55 1.433(14) . ?
C52' C53' 1.440(19) . ?
C53' C54' 1.39(2) . ?
C54' C55' 1.413(17) . ?
O61 C65 1.391(14) . ?
O61 C65' 1.396(14) . ?
O61 C62 1.409(13) . ?
O61 C62' 1.427(14) . ?
C62 C63 1.413(16) . ?
C63 C64 1.51(2) . ?
C64 C65 1.407(16) . ?
C62' C63' 1.425(17) . ?
C63' C64' 1.50(2) . ?
C64' C65' 1.397(16) . ?
O71 C72 1.365(12) . ?
O71 C75' 1.387(15) . ?
O71 C72' 1.395(16) . ?
O71 C75 1.420(12) . ?
C72 C73 1.400(13) . ?
C73 C74 1.545(18) . ?
C74 C75 1.380(12) . ?
C72' C73' 1.389(17) . ?
C73' C74' 1.56(2) . ?
C74' C75' 1.391(17) . ?
O81 C82' 1.372(15) . ?
O81 C85' 1.389(15) . ?
O81 C82 1.401(13) . ?
O81 C85 1.417(13) . ?
C82 C83 1.412(14) . ?
C83 C84 1.301(19) . ?
C84 C85 1.389(15) . ?
C82' C83' 1.411(16) . ?
C83' C84' 1.32(2) . ?
C84' C85' 1.381(16) . ?

loop_
_geom_torsion_atom_site_label_1
_geom_torsion_atom_site_label_2
_geom_torsion_atom_site_label_3
_geom_torsion_atom_site_label_4
_geom_torsion
_geom_torsion_site_symmetry_1
_geom_torsion_site_symmetry_2
_geom_torsion_site_symmetry_3
_geom_torsion_site_symmetry_4
_geom_torsion_publ_flag
P2 Se1 K1 O51 108.26(18) . . . . ?
K1 Se1 K1 O51 -124.69(19) 3_667 . . . ?
P2 Se1 K1 O61 -57.1(4) . . . . ?
K1 Se1 K1 O61 69.9(4) 3_667 . . . ?
P2 Se1 K1 N2 -17.13(10) . . . . ?
K1 Se1 K1 N2 109.93(10) 3_667 . . . ?
P2 Se1 K1 Se1 -127.06(6) . . . 3_667 ?
P2 Se1 K1 P1 10.12(6) . . . . ?
K1 Se1 K1 P1 137.17(6) 3_667 . . . ?
K1 Se1 K1 P2 127.06(6) 3_667 . . . ?
P2 Se1 K1 K1 -127.06(6) . . . 3_667 ?
O51 K1 P1 N3 102.7(8) . . . . ?
O61 K1 P1 N3 23.8(8) . . . . ?
N2 K1 P1 N3 -88.0(8) . . . . ?
Se1 K1 P1 N3 -60.5(8) 3_667 . . . ?
Se1 K1 P1 N3 -136.5(7) . . . . ?
P2 K1 P1 N3 -128.0(8) . . . . ?
K1 K1 P1 N3 -106.0(7) 3_667 . . . ?
O51 K1 P1 N2 -169.3(2) . . . . ?
O61 K1 P1 N2 111.8(2) . . . . ?
Se1 K1 P1 N2 27.52(18) 3_667 . . . ?
Se1 K1 P1 N2 -48.51(16) . . . . ?
P2 K1 P1 N2 -39.99(16) . . . . ?
K1 K1 P1 N2 -18.02(17) 3_667 . . . ?
O51 K1 P1 N1 -91.9(2) . . . . ?
O61 K1 P1 N1 -170.8(2) . . . . ?
N2 K1 P1 N1 77.4(2) . . . . ?
Se1 K1 P1 N1 104.92(17) 3_667 . . . ?
Se1 K1 P1 N1 28.90(16) . . . . ?
P2 K1 P1 N1 37.41(15) . . . . ?
K1 K1 P1 N1 59.39(17) 3_667 . . . ?
O51 K1 P1 P2 -129.3(2) . . . . ?
O61 K1 P1 P2 151.75(19) . . . . ?
N2 K1 P1 P2 39.99(16) . . . . ?
Se1 K1 P1 P2 67.51(9) 3_667 . . . ?
Se1 K1 P1 P2 -8.52(5) . . . . ?
K1 K1 P1 P2 21.98(7) 3_667 . . . ?
O51 K1 P1 K2 -137.5(2) . . . . ?
O61 K1 P1 K2 143.6(2) . . . . ?
N2 K1 P1 K2 31.84(17) . . . . ?
Se1 K1 P1 K2 59.36(14) 3_667 . . . ?
Se1 K1 P1 K2 -16.67(10) . . . . ?
P2 K1 P1 K2 -8.16(9) . . . . ?
K1 K1 P1 K2 13.82(13) 3_667 . . . ?
O71 K2 P1 N3 -89.2(3) . . . . ?
N4 K2 P1 N3 167.1(3) . . . . ?
O81 K2 P1 N3 66.8(3) . . . . ?
N1 K2 P1 N3 -145.8(3) . . . . ?
P2 K2 P1 N3 171.1(3) . . . . ?
C31' K2 P1 N3 -11.6(8) . . . . ?
N3 K2 P1 N2 -131.6(3) . . . . ?
O71 K2 P1 N2 139.3(3) . . . . ?
N4 K2 P1 N2 35.56(19) . . . . ?
O81 K2 P1 N2 -64.8(3) . . . . ?
N1 K2 P1 N2 82.6(2) . . . . ?
P2 K2 P1 N2 39.50(16) . . . . ?
C31' K2 P1 N2 -143.2(8) . . . . ?
N3 K2 P1 N1 145.8(3) . . . . ?
O71 K2 P1 N1 56.6(3) . . . . ?
N4 K2 P1 N1 -47.1(2) . . . . ?
O81 K2 P1 N1 -147.5(3) . . . . ?
P2 K2 P1 N1 -43.14(17) . . . . ?
C31' K2 P1 N1 134.2(8) . . . . ?
N3 K2 P1 P2 -171.1(3) . . . . ?
O71 K2 P1 P2 99.8(2) . . . . ?
N4 K2 P1 P2 -3.94(13) . . . . ?
O81 K2 P1 P2 -104.3(3) . . . . ?
N1 K2 P1 P2 43.14(17) . . . . ?
C31' K2 P1 P2 177.3(8) . . . . ?
N3 K2 P1 K1 -162.3(3) . . . . ?
O71 K2 P1 K1 108.5(2) . . . . ?
N4 K2 P1 K1 4.81(16) . . . . ?
O81 K2 P1 K1 -95.6(3) . . . . ?
N1 K2 P1 K1 51.88(18) . . . . ?
P2 K2 P1 K1 8.74(9) . . . . ?
C31' K2 P1 K1 -173.9(8) . . . . ?
K1 Se1 P2 N4 80.4(2) 3_667 . . . ?
K1 Se1 P2 N4 166.7(2) . . . . ?
K1 Se1 P2 N2 -54.96(19) 3_667 . . . ?
K1 Se1 P2 N2 31.37(18) . . . . ?
K1 Se1 P2 N1 -146.75(18) 3_667 . . . ?
K1 Se1 P2 N1 -60.42(19) . . . . ?
K1 Se1 P2 P1 -100.79(9) 3_667 . . . ?
K1 Se1 P2 P1 -14.46(8) . . . . ?
K1 Se1 P2 K2 121.1(3) 3_667 . . . ?
K1 Se1 P2 K2 -152.6(4) . . . . ?
K1 Se1 P2 K1 -86.32(6) 3_667 . . . ?
N3 P1 P2 N4 0.5(3) . . . . ?
N2 P1 P2 N4 -91.1(3) . . . . ?
N1 P1 P2 N4 88.6(4) . . . . ?
K1 P1 P2 N4 -166.5(3) . . . . ?
K2 P1 P2 N4 7.7(2) . . . . ?
N3 P1 P2 N2 91.6(3) . . . . ?
N1 P1 P2 N2 179.7(4) . . . . ?
K1 P1 P2 N2 -75.4(2) . . . . ?
K2 P1 P2 N2 98.8(2) . . . . ?
N3 P1 P2 N1 -88.1(3) . . . . ?
N2 P1 P2 N1 -179.7(4) . . . . ?
K1 P1 P2 N1 104.9(3) . . . . ?
K2 P1 P2 N1 -80.8(3) . . . . ?
N3 P1 P2 Se1 -178.3(2) . . . . ?
N2 P1 P2 Se1 90.1(2) . . . . ?
N1 P1 P2 Se1 -90.2(3) . . . . ?
K1 P1 P2 Se1 14.71(8) . . . . ?
K2 P1 P2 Se1 -171.01(9) . . . . ?
N3 P1 P2 K2 -7.2(2) . . . . ?
N2 P1 P2 K2 -98.8(2) . . . . ?
N1 P1 P2 K2 80.8(3) . . . . ?
K1 P1 P2 K2 -174.28(6) . . . . ?
N3 P1 P2 K1 167.0(2) . . . . ?
N2 P1 P2 K1 75.4(2) . . . . ?
N1 P1 P2 K1 -104.9(3) . . . . ?
K2 P1 P2 K1 174.28(6) . . . . ?
N3 K2 P2 N4 -167.6(3) . . . . ?
O71 K2 P2 N4 77.5(3) . . . . ?
O81 K2 P2 N4 -48.7(3) . . . . ?
N1 K2 P2 N4 143.4(3) . . . . ?
P1 K2 P2 N4 -171.8(3) . . . . ?
C31' K2 P2 N4 -174.5(8) . . . . ?
N3 K2 P2 N2 -37.55(19) . . . . ?
O71 K2 P2 N2 -152.4(3) . . . . ?
N4 K2 P2 N2 130.1(3) . . . . ?
O81 K2 P2 N2 81.4(3) . . . . ?
N1 K2 P2 N2 -86.5(2) . . . . ?
P1 K2 P2 N2 -41.70(16) . . . . ?
C31' K2 P2 N2 -44.4(8) . . . . ?
N3 K2 P2 N1 48.9(2) . . . . ?
O71 K2 P2 N1 -65.9(3) . . . . ?
N4 K2 P2 N1 -143.4(3) . . . . ?
O81 K2 P2 N1 167.9(3) . . . . ?
P1 K2 P2 N1 44.79(18) . . . . ?
C31' K2 P2 N1 42.1(8) . . . . ?
N3 K2 P2 Se1 146.2(4) . . . . ?
O71 K2 P2 Se1 31.3(4) . . . . ?
N4 K2 P2 Se1 -46.2(4) . . . . ?
O81 K2 P2 Se1 -94.9(4) . . . . ?
N1 K2 P2 Se1 97.2(4) . . . . ?
P1 K2 P2 Se1 142.0(4) . . . . ?
C31' K2 P2 Se1 139.3(9) . . . . ?
N3 K2 P2 P1 4.15(12) . . . . ?
O71 K2 P2 P1 -110.7(2) . . . . ?
N4 K2 P2 P1 171.8(3) . . . . ?
O81 K2 P2 P1 123.1(2) . . . . ?
N1 K2 P2 P1 -44.79(18) . . . . ?
C31' K2 P2 P1 -2.7(8) . . . . ?
N3 K2 P2 K1 -2.25(13) . . . . ?
O71 K2 P2 K1 -117.1(2) . . . . ?
N4 K2 P2 K1 165.4(3) . . . . ?
O81 K2 P2 K1 116.7(2) . . . . ?
N1 K2 P2 K1 -51.20(18) . . . . ?
P1 K2 P2 K1 -6.40(7) . . . . ?
C31' K2 P2 K1 -9.1(8) . . . . ?
O51 K1 P2 N4 172.5(11) . . . . ?
O61 K1 P2 N4 65.7(11) . . . . ?
N2 K1 P2 N4 55.0(11) . . . . ?
Se1 K1 P2 N4 -33.1(11) 3_667 . . . ?
Se1 K1 P2 N4 -90.7(11) . . . . ?
P1 K1 P2 N4 103.7(11) . . . . ?
K1 K1 P2 N4 -54.6(11) 3_667 . . . ?
O51 K1 P2 N2 117.4(3) . . . . ?
O61 K1 P2 N2 10.7(3) . . . . ?
Se1 K1 P2 N2 -88.11(19) 3_667 . . . ?
Se1 K1 P2 N2 -145.74(19) . . . . ?
P1 K1 P2 N2 48.65(18) . . . . ?
K1 K1 P2 N2 -109.60(19) 3_667 . . . ?
O51 K1 P2 N1 27.5(3) . . . . ?
O61 K1 P2 N1 -79.2(3) . . . . ?
N2 K1 P2 N1 -89.9(3) . . . . ?
Se1 K1 P2 N1 -178.03(18) 3_667 . . . ?
Se1 K1 P2 N1 124.33(19) . . . . ?
P1 K1 P2 N1 -41.28(18) . . . . ?
K1 K1 P2 N1 160.47(18) 3_667 . . . ?
O51 K1 P2 Se1 -96.8(2) . . . . ?
O61 K1 P2 Se1 156.5(2) . . . . ?
N2 K1 P2 Se1 145.74(19) . . . . ?
Se1 K1 P2 Se1 57.64(6) 3_667 . . . ?
P1 K1 P2 Se1 -165.60(8) . . . . ?
K1 K1 P2 Se1 36.15(4) 3_667 . . . ?
O51 K1 P2 P1 68.8(2) . . . . ?
O61 K1 P2 P1 -37.9(2) . . . . ?
N2 K1 P2 P1 -48.65(18) . . . . ?
Se1 K1 P2 P1 -136.76(7) 3_667 . . . ?
Se1 K1 P2 P1 165.60(8) . . . . ?
K1 K1 P2 P1 -158.25(7) 3_667 . . . ?
O51 K1 P2 K2 75.7(2) . . . . ?
O61 K1 P2 K2 -31.0(3) . . . . ?
N2 K1 P2 K2 -41.74(18) . . . . ?
Se1 K1 P2 K2 -129.84(7) 3_667 . . . ?
Se1 K1 P2 K2 172.52(10) . . . . ?
P1 K1 P2 K2 6.91(7) . . . . ?
K1 K1 P2 K2 -151.34(7) 3_667 . . . ?
N4 P2 N1 C10 87.7(6) . . . . ?
N2 P2 N1 C10 -159.1(6) . . . . ?
Se1 P2 N1 C10 -47.7(6) . . . . ?
P1 P2 N1 C10 -158.9(7) . . . . ?
K2 P2 N1 C10 118.7(6) . . . . ?
K1 P2 N1 C10 -99.6(6) . . . . ?
N4 P2 N1 P1 -113.5(3) . . . . ?
N2 P2 N1 P1 -0.2(2) . . . . ?
Se1 P2 N1 P1 111.2(2) . . . . ?
K2 P2 N1 P1 -82.4(2) . . . . ?
K1 P2 N1 P1 59.28(19) . . . . ?
N4 P2 N1 K2 -31.0(3) . . . . ?
N2 P2 N1 K2 82.22(18) . . . . ?
Se1 P2 N1 K2 -166.42(9) . . . . ?
P1 P2 N1 K2 82.4(2) . . . . ?
K1 P2 N1 K2 141.71(11) . . . . ?
N3 P1 N1 C10 -93.6(6) . . . . ?
N2 P1 N1 C10 160.3(6) . . . . ?
P2 P1 N1 C10 160.1(7) . . . . ?
K1 P1 N1 C10 90.3(5) . . . . ?
K2 P1 N1 C10 -119.7(6) . . . . ?
N3 P1 N1 P2 106.3(3) . . . . ?
N2 P1 N1 P2 0.2(2) . . . . ?
K1 P1 N1 P2 -69.8(2) . . . . ?
K2 P1 N1 P2 80.2(2) . . . . ?
N3 P1 N1 K2 26.1(2) . . . . ?
N2 P1 N1 K2 -79.99(17) . . . . ?
P2 P1 N1 K2 -80.2(2) . . . . ?
K1 P1 N1 K2 -149.95(9) . . . . ?
N3 K2 N1 C10 110.3(5) . . . . ?
O71 K2 N1 C10 -6.4(5) . . . . ?
N4 K2 N1 C10 -111.6(5) . . . . ?
O81 K2 N1 C10 -157.1(6) . . . . ?
P2 K2 N1 C10 -131.3(5) . . . . ?
P1 K2 N1 C10 128.2(5) . . . . ?
C31' K2 N1 C10 87.0(8) . . . . ?
N3 K2 N1 P2 -118.3(2) . . . . ?
O71 K2 N1 P2 124.9(2) . . . . ?
N4 K2 N1 P2 19.76(17) . . . . ?
O81 K2 N1 P2 -25.8(6) . . . . ?
P1 K2 N1 P2 -100.5(2) . . . . ?
C31' K2 N1 P2 -141.7(7) . . . . ?
N3 K2 N1 P1 -17.88(16) . . . . ?
O71 K2 N1 P1 -134.6(2) . . . . ?
N4 K2 N1 P1 120.2(2) . . . . ?
O81 K2 N1 P1 74.7(6) . . . . ?
P2 K2 N1 P1 100.5(2) . . . . ?
C31' K2 N1 P1 -41.2(7) . . . . ?
N4 P2 N2 C20 -49.8(6) . . . . ?
N1 P2 N2 C20 -161.3(5) . . . . ?
Se1 P2 N2 C20 87.3(5) . . . . ?
P1 P2 N2 C20 -161.6(6) . . . . ?
K2 P2 N2 C20 -91.8(5) . . . . ?
K1 P2 N2 C20 119.7(5) . . . . ?
N4 P2 N2 P1 111.8(3) . . . . ?
N1 P2 N2 P1 0.2(2) . . . . ?
Se1 P2 N2 P1 -111.13(18) . . . . ?
K2 P2 N2 P1 69.74(18) . . . . ?
K1 P2 N2 P1 -78.70(18) . . . . ?
N4 P2 N2 K1 -169.5(2) . . . . ?
N1 P2 N2 K1 78.9(2) . . . . ?
Se1 P2 N2 K1 -32.43(17) . . . . ?
P1 P2 N2 K1 78.70(19) . . . . ?
K2 P2 N2 K1 148.45(12) . . . . ?
N3 P1 N2 C20 58.7(5) . . . . ?
N1 P1 N2 C20 162.2(5) . . . . ?
P2 P1 N2 C20 162.4(6) . . . . ?
K1 P1 N2 C20 -105.2(5) . . . . ?
K2 P1 N2 C20 95.0(4) . . . . ?
N3 P1 N2 P2 -103.6(3) . . . . ?
N1 P1 N2 P2 -0.2(2) . . . . ?
K1 P1 N2 P2 92.4(2) . . . . ?
K2 P1 N2 P2 -67.33(18) . . . . ?
N3 P1 N2 K1 163.9(2) . . . . ?
N1 P1 N2 K1 -92.63(19) . . . . ?
P2 P1 N2 K1 -92.4(2) . . . . ?
K2 P1 N2 K1 -159.75(10) . . . . ?
O51 K1 N2 C20 140.0(4) . . . . ?
O61 K1 N2 C20 53.0(4) . . . . ?
Se1 K1 N2 C20 -34.8(4) 3_667 . . . ?
Se1 K1 N2 C20 -113.0(4) . . . . ?
P1 K1 N2 C20 125.5(4) . . . . ?
P2 K1 N2 C20 -135.4(4) . . . . ?
K1 K1 N2 C20 -71.5(3) 3_667 . . . ?
O51 K1 N2 P2 -84.6(3) . . . . ?
O61 K1 N2 P2 -171.6(2) . . . . ?
Se1 K1 N2 P2 100.58(17) 3_667 . . . ?
Se1 K1 N2 P2 22.42(13) . . . . ?
P1 K1 N2 P2 -99.1(2) . . . . ?
K1 K1 N2 P2 63.91(16) 3_667 . . . ?
O51 K1 N2 P1 14.5(3) . . . . ?
O61 K1 N2 P1 -72.4(2) . . . . ?
Se1 K1 N2 P1 -160.31(13) 3_667 . . . ?
Se1 K1 N2 P1 121.54(17) . . . . ?
P2 K1 N2 P1 99.1(2) . . . . ?
K1 K1 N2 P1 163.02(16) 3_667 . . . ?
N2 P1 N3 C30 -142.2(5) . . . . ?
N1 P1 N3 C30 135.6(5) . . . . ?
P2 P1 N3 C30 176.6(4) . . . . ?
K1 P1 N3 C30 -59.6(10) . . . . ?
K2 P1 N3 C30 167.8(6) . . . . ?
N2 P1 N3 K2 50.0(3) . . . . ?
N1 P1 N3 K2 -32.2(3) . . . . ?
P2 P1 N3 K2 8.8(2) . . . . ?
K1 P1 N3 K2 132.6(6) . . . . ?
O71 K2 N3 C30 -59.2(6) . . . . ?
N4 K2 N3 C30 -179.2(5) . . . . ?
O81 K2 N3 C30 60.3(6) . . . . ?
N1 K2 N3 C30 -146.0(5) . . . . ?
P2 K2 N3 C30 -173.5(5) . . . . ?
P1 K2 N3 C30 -166.8(7) . . . . ?
C31' K2 N3 C30 -3.1(12) . . . . ?
O71 K2 N3 P1 107.6(3) . . . . ?
N4 K2 N3 P1 -12.4(3) . . . . ?
O81 K2 N3 P1 -132.9(3) . . . . ?
N1 K2 N3 P1 20.75(19) . . . . ?
P2 K2 N3 P1 -6.70(19) . . . . ?
C31' K2 N3 P1 163.7(12) . . . . ?
N2 P2 N4 C40 133.8(7) . . . . ?
N1 P2 N4 C40 -133.6(7) . . . . ?
Se1 P2 N4 C40 -0.8(8) . . . . ?
P1 P2 N4 C40 -179.6(6) . . . . ?
K2 P2 N4 C40 -170.5(8) . . . . ?
K1 P2 N4 C40 83.7(13) . . . . ?
N2 P2 N4 K2 -55.7(3) . . . . ?
N1 P2 N4 K2 36.9(3) . . . . ?
Se1 P2 N4 K2 169.71(9) . . . . ?
P1 P2 N4 K2 -9.1(3) . . . . ?
K1 P2 N4 K2 -105.8(10) . . . . ?
N3 K2 N4 C40 -176.4(6) . . . . ?
O71 K2 N4 C40 56.8(6) . . . . ?
O81 K2 N4 C40 -46.1(6) . . . . ?
N1 K2 N4 C40 150.2(6) . . . . ?
P2 K2 N4 C40 171.7(7) . . . . ?
P1 K2 N4 C40 177.8(6) . . . . ?
C31' K2 N4 C40 179.6(13) . . . . ?
N3 K2 N4 P2 11.9(3) . . . . ?
O71 K2 N4 P2 -114.9(3) . . . . ?
O81 K2 N4 P2 142.2(3) . . . . ?
N1 K2 N4 P2 -21.49(19) . . . . ?
P1 K2 N4 P2 6.1(2) . . . . ?
C31' K2 N4 P2 7.9(12) . . . . ?
P2 N1 C10 C13 -35.2(9) . . . . ?
P1 N1 C10 C13 171.1(5) . . . . ?
K2 N1 C10 C13 67.4(7) . . . . ?
P2 N1 C10 C11 85.5(8) . . . . ?
P1 N1 C10 C11 -68.2(9) . . . . ?
K2 N1 C10 C11 -171.9(6) . . . . ?
P2 N1 C10 C12 -156.0(6) . . . . ?
P1 N1 C10 C12 50.3(8) . . . . ?
K2 N1 C10 C12 -53.4(7) . . . . ?
P2 N2 C20 C23 74.0(7) . . . . ?
P1 N2 C20 C23 -83.0(6) . . . . ?
K1 N2 C20 C23 -172.5(4) . . . . ?
P2 N2 C20 C21 -165.0(5) . . . . ?
P1 N2 C20 C21 38.0(7) . . . . ?
K1 N2 C20 C21 -51.5(5) . . . . ?
P2 N2 C20 C22 -46.9(7) . . . . ?
P1 N2 C20 C22 156.1(4) . . . . ?
K1 N2 C20 C22 66.7(5) . . . . ?
P1 N3 C30 C32' -39(2) . . . . ?
K2 N3 C30 C32' 126(2) . . . . ?
P1 N3 C30 C33 109.9(14) . . . . ?
K2 N3 C30 C33 -85.5(14) . . . . ?
P1 N3 C30 C31 -129.9(15) . . . . ?
K2 N3 C30 C31 34.7(16) . . . . ?
P1 N3 C30 C31' -159.8(18) . . . . ?
K2 N3 C30 C31' 4.8(19) . . . . ?
P1 N3 C30 C33' 87.5(16) . . . . ?
K2 N3 C30 C33' -107.9(15) . . . . ?
P1 N3 C30 C32 -11.6(14) . . . . ?
K2 N3 C30 C32 153.0(13) . . . . ?
N3 C30 C31' K2 -2.8(11) . . . . ?
C32' C30 C31' K2 -133.0(16) . . . . ?
C33 C30 C31' K2 109.5(15) . . . . ?
C31 C30 C31' K2 -110(4) . . . . ?
C33' C30 C31' K2 111.4(15) . . . . ?
C32 C30 C31' K2 -140.0(17) . . . . ?
N3 K2 C31' C30 2.3(9) . . . . ?
O71 K2 C31' C30 136.2(17) . . . . ?
N4 K2 C31' C30 8(3) . . . . ?
O81 K2 C31' C30 -128.6(16) . . . . ?
N1 K2 C31' C30 31.6(17) . . . . ?
P2 K2 C31' C30 12(2) . . . . ?
P1 K2 C31' C30 10.1(14) . . . . ?
P2 N4 C40 C43 -65.2(10) . . . . ?
K2 N4 C40 C43 126.3(6) . . . . ?
P2 N4 C40 C41 176.8(6) . . . . ?
K2 N4 C40 C41 8.3(9) . . . . ?
P2 N4 C40 C42 58.0(9) . . . . ?
K2 N4 C40 C42 -110.5(6) . . . . ?
O61 K1 O51 C55 -120.8(16) . . . . ?
N2 K1 O51 C55 141.6(15) . . . . ?
Se1 K1 O51 C55 -44.1(16) 3_667 . . . ?
Se1 K1 O51 C55 64.6(16) . . . . ?
P1 K1 O51 C55 149.4(16) . . . . ?
P2 K1 O51 C55 107.9(16) . . . . ?
K1 K1 O51 C55 9.4(17) 3_667 . . . ?
O61 K1 O51 C55' -74(2) . . . . ?
N2 K1 O51 C55' -172(2) . . . . ?
Se1 K1 O51 C55' 2(2) 3_667 . . . ?
Se1 K1 O51 C55' 111(2) . . . . ?
P1 K1 O51 C55' -164(2) . . . . ?
P2 K1 O51 C55' 154(2) . . . . ?
K1 K1 O51 C55' 56(2) 3_667 . . . ?
O61 K1 O51 C52' 73(3) . . . . ?
N2 K1 O51 C52' -25(3) . . . . ?
Se1 K1 O51 C52' 149(3) 3_667 . . . ?
Se1 K1 O51 C52' -102(3) . . . . ?
P1 K1 O51 C52' -17(3) . . . . ?
P2 K1 O51 C52' -59(3) . . . . ?
K1 K1 O51 C52' -157(3) 3_667 . . . ?
O61 K1 O51 C52 49.9(16) . . . . ?
N2 K1 O51 C52 -47.7(17) . . . . ?
Se1 K1 O51 C52 126.6(16) 3_667 . . . ?
Se1 K1 O51 C52 -124.7(16) . . . . ?
P1 K1 O51 C52 -39.9(16) . . . . ?
P2 K1 O51 C52 -81.4(16) . . . . ?
K1 K1 O51 C52 -179.9(16) 3_667 . . . ?
C55 O51 C52 C53 -16(2) . . . . ?
C55' O51 C52 C53 -53(2) . . . . ?
C52' O51 C52 C53 74(7) . . . . ?
K1 O51 C52 C53 172.2(15) . . . . ?
O51 C52 C53 C54 31(3) . . . . ?
C52 C53 C54 C55 -34(2) . . . . ?
C55' O51 C55 C54 70(3) . . . . ?
C52' O51 C55 C54 -26(3) . . . . ?
C52 O51 C55 C54 -6(2) . . . . ?
K1 O51 C55 C54 165.7(11) . . . . ?
C53 C54 C55 O51 26(2) . . . . ?
C55 O51 C52' C53' 56(4) . . . . ?
C55' O51 C52' C53' 16(5) . . . . ?
C52 O51 C52' C53' -40(5) . . . . ?
K1 O51 C52' C53' -135(3) . . . . ?
O51 C52' C53' C54' -30(5) . . . . ?
C52' C53' C54' C55' 32(5) . . . . ?
C55 O51 C55' C54' -93(4) . . . . ?
C52' O51 C55' C54' 4(4) . . . . ?
C52 O51 C55' C54' 20(3) . . . . ?
K1 O51 C55' C54' 155(2) . . . . ?
C53' C54' C55' O51 -23(4) . . . . ?
O51 K1 O61 C65 109(2) . . . . ?
N2 K1 O61 C65 -118(2) . . . . ?
Se1 K1 O61 C65 -13(2) 3_667 . . . ?
Se1 K1 O61 C65 -84(2) . . . . ?
P1 K1 O61 C65 -148(2) . . . . ?
P2 K1 O61 C65 -123(2) . . . . ?
K1 K1 O61 C65 -30(2) 3_667 . . . ?
O51 K1 O61 C65' 71.3(17) . . . . ?
N2 K1 O61 C65' -156.0(17) . . . . ?
Se1 K1 O61 C65' -50.6(17) 3_667 . . . ?
Se1 K1 O61 C65' -121.3(17) . . . . ?
P1 K1 O61 C65' 173.8(17) . . . . ?
P2 K1 O61 C65' -160.9(17) . . . . ?
K1 K1 O61 C65' -67.8(17) 3_667 . . . ?
O51 K1 O61 C62 -78(2) . . . . ?
N2 K1 O61 C62 55(2) . . . . ?
Se1 K1 O61 C62 160(2) 3_667 . . . ?
Se1 K1 O61 C62 90(2) . . . . ?
P1 K1 O61 C62 25(2) . . . . ?
P2 K1 O61 C62 50(2) . . . . ?
K1 K1 O61 C62 143(2) 3_667 . . . ?
O51 K1 O61 C62' -101(3) . . . . ?
N2 K1 O61 C62' 31(3) . . . . ?
Se1 K1 O61 C62' 137(3) 3_667 . . . ?
Se1 K1 O61 C62' 66(3) . . . . ?
P1 K1 O61 C62' 1(3) . . . . ?
P2 K1 O61 C62' 26(3) . . . . ?
K1 K1 O61 C62' 119(3) 3_667 . . . ?
C65 O61 C62 C63 3(3) . . . . ?
C65' O61 C62 C63 38(3) . . . . ?
C62' O61 C62 C63 -34(5) . . . . ?
K1 O61 C62 C63 -171.5(14) . . . . ?
O61 C62 C63 C64 -4(3) . . . . ?
C62 C63 C64 C65 4(3) . . . . ?
C65' O61 C65 C64 -104(4) . . . . ?
C62 O61 C65 C64 0(3) . . . . ?
C62' O61 C65 C64 14(3) . . . . ?
K1 O61 C65 C64 173.6(17) . . . . ?
C63 C64 C65 O61 -2(3) . . . . ?
C65 O61 C62' C63' -1(4) . . . . ?
C65' O61 C62' C63' 30(4) . . . . ?
C62 O61 C62' C63' 145(9) . . . . ?
K1 O61 C62' C63' -157(2) . . . . ?
O61 C62' C63' C64' -24(4) . . . . ?
C62' C63' C64' C65' 9(4) . . . . ?
C65 O61 C65' C64' 42(2) . . . . ?
C62 O61 C65' C64' -47(3) . . . . ?
C62' O61 C65' C64' -24(3) . . . . ?
K1 O61 C65' C64' 161(2) . . . . ?
C63' C64' C65' O61 9(4) . . . . ?
N3 K2 O71 C72 52.5(13) . . . . ?
N4 K2 O71 C72 166.3(12) . . . . ?
O81 K2 O71 C72 -80.8(12) . . . . ?
N1 K2 O71 C72 109.7(12) . . . . ?
P2 K2 O71 C72 137.7(12) . . . . ?
P1 K2 O71 C72 83.4(12) . . . . ?
C31' K2 O71 C72 19.4(14) . . . . ?
N3 K2 O71 C75' 158(3) . . . . ?
N4 K2 O71 C75' -88(3) . . . . ?
O81 K2 O71 C75' 25(3) . . . . ?
N1 K2 O71 C75' -145(3) . . . . ?
P2 K2 O71 C75' -117(3) . . . . ?
P1 K2 O71 C75' -171(3) . . . . ?
C31' K2 O71 C75' 125(3) . . . . ?
N3 K2 O71 C72' 18(3) . . . . ?
N4 K2 O71 C72' 131(3) . . . . ?
O81 K2 O71 C72' -116(3) . . . . ?
N1 K2 O71 C72' 75(3) . . . . ?
P2 K2 O71 C72' 103(3) . . . . ?
P1 K2 O71 C72' 48(3) . . . . ?
C31' K2 O71 C72' -16(3) . . . . ?
N3 K2 O71 C75 -130.8(13) . . . . ?
N4 K2 O71 C75 -17.0(14) . . . . ?
O81 K2 O71 C75 95.8(13) . . . . ?
N1 K2 O71 C75 -73.7(13) . . . . ?
P2 K2 O71 C75 -45.7(14) . . . . ?
P1 K2 O71 C75 -100.0(13) . . . . ?
C31' K2 O71 C75 -164.0(14) . . . . ?
C75' O71 C72 C73 34(2) . . . . ?
C72' O71 C72 C73 -103(4) . . . . ?
C75 O71 C72 C73 -17(2) . . . . ?
K2 O71 C72 C73 160.5(13) . . . . ?
O71 C72 C73 C74 20(2) . . . . ?
C72 C73 C74 C75 -16(3) . . . . ?
C73 C74 C75 O71 7(2) . . . . ?
C72 O71 C75 C74 5(2) . . . . ?
C75' O71 C75 C74 -63.8(17) . . . . ?
C72' O71 C75 C74 36(2) . . . . ?
K2 O71 C75 C74 -172.0(10) . . . . ?
C72 O71 C72' C73' 75(3) . . . . ?
C75' O71 C72' C73' 30(4) . . . . ?
C75 O71 C72' C73' -28(4) . . . . ?
K2 O71 C72' C73' 177(2) . . . . ?
O71 C72' C73' C74' -31(5) . . . . ?
C72' C73' C74' C75' 22(6) . . . . ?
C72 O71 C75' C74' -35(4) . . . . ?
C72' O71 C75' C74' -14(5) . . . . ?
C75 O71 C75' C74' 82(4) . . . . ?
K2 O71 C75' C74' -159(3) . . . . ?
C73' C74' C75' O71 -5(6) . . . . ?
N3 K2 O81 C82' -121(2) . . . . ?
O71 K2 O81 C82' 10(2) . . . . ?
N4 K2 O81 C82' 124(2) . . . . ?
N1 K2 O81 C82' 162(2) . . . . ?
P2 K2 O81 C82' 145(2) . . . . ?
P1 K2 O81 C82' -150(2) . . . . ?
C31' K2 O81 C82' -84(2) . . . . ?
N3 K2 O81 C85' 54(3) . . . . ?
O71 K2 O81 C85' -175(3) . . . . ?
N4 K2 O81 C85' -62(3) . . . . ?
N1 K2 O81 C85' -24(3) . . . . ?
P2 K2 O81 C85' -40(3) . . . . ?
P1 K2 O81 C85' 24(3) . . . . ?
C31' K2 O81 C85' 90(3) . . . . ?
N3 K2 O81 C82 -149.4(13) . . . . ?
O71 K2 O81 C82 -18.5(14) . . . . ?
N4 K2 O81 C82 95.4(14) . . . . ?
N1 K2 O81 C82 133.2(14) . . . . ?
P2 K2 O81 C82 116.8(14) . . . . ?
P1 K2 O81 C82 -178.7(13) . . . . ?
C31' K2 O81 C82 -112.7(14) . . . . ?
N3 K2 O81 C85 84.6(13) . . . . ?
O71 K2 O81 C85 -144.5(13) . . . . ?
N4 K2 O81 C85 -30.6(13) . . . . ?
N1 K2 O81 C85 7.2(15) . . . . ?
P2 K2 O81 C85 -9.2(13) . . . . ?
P1 K2 O81 C85 55.3(13) . . . . ?
C31' K2 O81 C85 121.3(13) . . . . ?
C82' O81 C82 C83 110(5) . . . . ?
C85' O81 C82 C83 7(3) . . . . ?
C85 O81 C82 C83 -23(2) . . . . ?
K2 O81 C82 C83 -158.5(16) . . . . ?
O81 C82 C83 C84 27(3) . . . . ?
C82 C83 C84 C85 -19(3) . . . . ?
C83 C84 C85 O81 4(3) . . . . ?
C82' O81 C85 C84 -9(3) . . . . ?
C85' O81 C85 C84 -75(3) . . . . ?
C82 O81 C85 C84 12(2) . . . . ?
K2 O81 C85 C84 144.6(15) . . . . ?
C85' O81 C82' C83' 20(4) . . . . ?
C82 O81 C82' C83' -62(4) . . . . ?
C85 O81 C82' C83' -7(4) . . . . ?
K2 O81 C82' C83' -163(2) . . . . ?
O81 C82' C83' C84' -25(4) . . . . ?
C82' C83' C84' C85' 19(4) . . . . ?
C83' C84' C85' O81 -7(4) . . . . ?
C82' O81 C85' C84' -8(4) . . . . ?
C82 O81 C85' C84' 17(3) . . . . ?
C85 O81 C85' C84' 116(5) . . . . ?
K2 O81 C85' C84' 177(2) . . . . ?
